data_4117898
loop_
_publ_author_name
'Martin D. Donakowski'
'Romain Gautier'
'Jeongho Yeon'
'Donald T. Moore'
'Juan C. Nino'
'P. Shiv Halasyamani'
'Kenneth R. Poeppelmeier'

_publ_contact_author_address
;Department of Chemistry
Northwestern University
Evanston, Illinois 60208-3113
USA
;
_publ_contact_author_email krp@northwestern.edu
_publ_contact_author_name 'Poeppelmeier, Kenneth'
_publ_contact_author_phone '(708) 491-3505'
_publ_section_title
;
 The Role of Polar, Lamdba (\L)-Shaped Building Units in
 Noncentrosymmetric Inorganic Structures
;
_journal_name_full 'Journal of the American Chemical Society'
_journal_page_first 7679
_journal_page_last 7689
_journal_paper_doi 10.1021/ja210984k
_journal_volume 134
_journal_year 2012
_chemical_formula_moiety 'Co H12 O6, F4 H2 O2 V'
_chemical_formula_sum 'Co F4 H14 O8 V'
_chemical_formula_weight 327.98
_space_group_IT_number 2
_symmetry_cell_setting triclinic
_symmetry_space_group_name_Hall '-P 1'
_symmetry_space_group_name_H-M 'P -1'
_atom_sites_solution_hydrogens geom
_atom_sites_solution_primary direct
_atom_sites_solution_secondary difmap
_audit_creation_method SHELXL-97
_audit_update_record
;
2011-04-27 # Formatted by publCIF
;
_cell_angle_alpha 88.3476(14)
_cell_angle_beta 88.2253(14)
_cell_angle_gamma 79.8519(14)
_cell_formula_units_Z 4
_cell_length_a 6.4784(3)
_cell_length_b 10.9958(4)
_cell_length_c 14.0108(5)
_cell_measurement_reflns_used 9915
_cell_measurement_temperature 100(2)
_cell_measurement_theta_max 30.06
_cell_measurement_theta_min 2.35
_cell_volume 981.70(7)
_computing_cell_refinement 'Bruker SAINT'
_computing_data_collection 'Bruker APEX2'
_computing_data_reduction 'Bruker SAINT'
_computing_molecular_graphics 'Bruker SHELXTL'
_computing_publication_material 'Bruker SHELXTL'
_computing_structure_refinement 'SHELXL-97 (Sheldrick, 1997)'
_computing_structure_solution 'SHELXS-97 (Sheldrick, 1990)'
_diffrn_ambient_temperature 100(2)
_diffrn_measured_fraction_theta_full 0.997
_diffrn_measured_fraction_theta_max 0.997
_diffrn_measurement_device_type 'Bruker APEX-II CCD'
_diffrn_measurement_method '\f and \w scans'
_diffrn_radiation_monochromator graphite
_diffrn_radiation_source 'fine-focus sealed tube'
_diffrn_radiation_type MoK\a
_diffrn_radiation_wavelength 0.71073
_diffrn_reflns_av_R_equivalents 0.0412
_diffrn_reflns_av_sigmaI/netI 0.0299
_diffrn_reflns_limit_h_max 4
_diffrn_reflns_limit_h_min -9
_diffrn_reflns_limit_k_max 14
_diffrn_reflns_limit_k_min -15
_diffrn_reflns_limit_l_max 19
_diffrn_reflns_limit_l_min -19
_diffrn_reflns_number 20918
_diffrn_reflns_theta_full 30.09
_diffrn_reflns_theta_max 30.09
_diffrn_reflns_theta_min 1.45
_diffrn_standards_number 0
_exptl_absorpt_coefficient_mu 2.724
_exptl_absorpt_correction_T_max 0.7358
_exptl_absorpt_correction_T_min 0.4837
_exptl_absorpt_correction_type numerical
_exptl_absorpt_process_details 'Face-Indexed Abs Corr applied in XPREP'
_exptl_crystal_colour green
_exptl_crystal_density_diffrn 2.219
_exptl_crystal_description platelet
_exptl_crystal_F_000 656
_exptl_crystal_size_max 0.31
_exptl_crystal_size_mid 0.14
_exptl_crystal_size_min 0.12
_refine_diff_density_max 0.465
_refine_diff_density_min -0.598
_refine_diff_density_rms 0.131
_refine_ls_extinction_coef 0.0017(3)
_refine_ls_extinction_expression Fc^*^=kFc[1+0.001xFc^2^\l^3^/sin(2\q)]^-1/4^
_refine_ls_extinction_method SHELXL
_refine_ls_goodness_of_fit_ref 1.046
_refine_ls_hydrogen_treatment refall
_refine_ls_matrix_type full
_refine_ls_number_parameters 372
_refine_ls_number_reflns 5761
_refine_ls_number_restraints 0
_refine_ls_restrained_S_all 1.046
_refine_ls_R_factor_all 0.0260
_refine_ls_R_factor_gt 0.0219
_refine_ls_shift/su_max 0.001
_refine_ls_shift/su_mean 0.000
_refine_ls_structure_factor_coef Fsqd
_refine_ls_weighting_details 'calc w=1/[\s^2^(Fo^2^)+(0.0311P)^2^+0.3169P] where P=(Fo^2^+2Fc^2^)/3'
_refine_ls_weighting_scheme calc
_refine_ls_wR_factor_gt 0.0626
_refine_ls_wR_factor_ref 0.0637
_reflns_number_gt 5173
_reflns_number_total 5761
_reflns_threshold_expression >2sigma(I)
_cod_data_source_file ja210984k_si_002.cif
_cod_data_source_block CoVOF4_H2O_7
_cod_database_code 4117898

loop_
_symmetry_equiv_pos_as_xyz
'x, y, z'
'-x, -y, -z'

loop_
_atom_site_label
_atom_site_type_symbol
_atom_site_fract_x
_atom_site_fract_y
_atom_site_fract_z
_atom_site_U_iso_or_equiv
_atom_site_adp_type
_atom_site_occupancy
_atom_site_symmetry_multiplicity
_atom_site_calc_flag
_atom_site_refinement_flags
Co1 Co 0.0000 0.0000 0.0000 0.00702(6) Uani 1 2 d S
Co2 Co 0.0000 0.5000 1.0000 0.00754(6) Uani 1 2 d S
Co3 Co 0.0000 0.5000 0.5000 0.00710(6) Uani 1 2 d S
Co4 Co 0.0000 0.0000 0.5000 0.00739(6) Uani 1 2 d S
V1 V 0.50490(3) 0.76319(2) 0.736446(17) 0.00908(6) Uani 1 1 d .
V2 V 0.51169(3) 0.26586(2) 0.758491(15) 0.00798(6) Uani 1 1 d .
F1 F 0.55797(12) 0.85083(8) 0.84572(6) 0.01416(17) Uani 1 1 d .
F2 F 0.21055(12) 0.81476(8) 0.75966(6) 0.01309(16) Uani 1 1 d .
F3 F 0.43816(12) 0.64020(8) 0.65245(6) 0.01430(17) Uani 1 1 d .
F4 F 0.78340(12) 0.67159(8) 0.74296(6) 0.01303(16) Uani 1 1 d .
F5 F 0.23129(13) 0.35478(8) 0.74452(6) 0.01341(17) Uani 1 1 d .
F6 F 0.57487(12) 0.30528(7) 0.62591(5) 0.01130(16) Uani 1 1 d .
F7 F 0.75318(13) 0.13641(8) 0.75599(6) 0.01369(17) Uani 1 1 d .
F8 F 0.41738(12) 0.19392(7) 0.87609(5) 0.01129(16) Uani 1 1 d .
H1A H 0.387(4) -0.090(2) -0.0557(17) 0.043(7) Uiso 1 1 d .
H1B H 0.395(3) -0.105(2) 0.0444(17) 0.038(6) Uiso 1 1 d .
O1 O 0.31402(16) -0.07420(10) -0.00492(8) 0.0141(2) Uani 1 1 d .
H2A H -0.024(3) 0.1545(19) 0.1380(15) 0.027(5) Uiso 1 1 d .
H2B H 0.171(4) 0.1427(19) 0.1112(15) 0.031(6) Uiso 1 1 d .
O2 O 0.05552(16) 0.13935(9) 0.09149(7) 0.01167(19) Uani 1 1 d .
H3A H 0.160(4) 0.131(2) -0.1273(15) 0.034(6) Uiso 1 1 d .
H3B H -0.032(3) 0.1231(19) -0.1610(16) 0.030(6) Uiso 1 1 d .
O3 O 0.04521(16) 0.11671(10) -0.11422(7) 0.0131(2) Uani 1 1 d .
H4A H 0.324(3) 0.320(2) 0.9645(17) 0.039(6) Uiso 1 1 d .
H4B H 0.378(3) 0.3692(19) 1.0473(15) 0.027(5) Uiso 1 1 d .
O4 O 0.28520(16) 0.37882(10) 0.99996(8) 0.0138(2) Uani 1 1 d .
H5A H 0.216(3) 0.648(2) 1.0790(17) 0.040(6) Uiso 1 1 d .
H5B H 0.087(4) 0.716(2) 1.0145(17) 0.045(7) Uiso 1 1 d .
O5 O 0.15411(16) 0.64636(10) 1.02497(8) 0.0137(2) Uani 1 1 d .
H6A H -0.051(3) 0.589(2) 0.8184(15) 0.030(6) Uiso 1 1 d .
H6B H 0.099(3) 0.484(2) 0.8219(15) 0.031(6) Uiso 1 1 d .
O6 O 0.04890(16) 0.53470(10) 0.85513(7) 0.01200(19) Uani 1 1 d .
H7A H 0.178(4) 0.634(2) 0.6180(16) 0.044(7) Uiso 1 1 d .
H7B H -0.026(3) 0.6441(18) 0.6431(14) 0.021(5) Uiso 1 1 d .
O7 O 0.05387(16) 0.62984(10) 0.59780(7) 0.01256(19) Uani 1 1 d .
H8A H 0.388(3) 0.393(2) 0.5447(17) 0.037(6) Uiso 1 1 d .
H8B H 0.397(4) 0.417(2) 0.4449(17) 0.044(7) Uiso 1 1 d .
O8 O 0.31436(15) 0.42706(10) 0.49489(8) 0.0139(2) Uani 1 1 d .
H9A H 0.158(3) 0.6400(19) 0.3804(14) 0.025(5) Uiso 1 1 d .
H9B H -0.033(3) 0.6369(19) 0.3427(15) 0.030(6) Uiso 1 1 d .
O9 O 0.04247(16) 0.63088(10) 0.39314(7) 0.0130(2) Uani 1 1 d .
H10A H 0.085(3) -0.022(2) 0.3257(15) 0.030(6) Uiso 1 1 d .
H10B H -0.069(3) 0.080(2) 0.3184(16) 0.036(6) Uiso 1 1 d .
O10 O 0.00835(16) 0.01966(10) 0.35570(7) 0.0134(2) Uani 1 1 d .
H11A H 0.238(3) 0.147(2) 0.4610(17) 0.037(6) Uiso 1 1 d .
H11B H 0.094(4) 0.220(2) 0.5051(16) 0.040(6) Uiso 1 1 d .
O11 O 0.17263(16) 0.14664(9) 0.50934(8) 0.01202(19) Uani 1 1 d .
H12A H 0.372(3) -0.136(2) 0.5460(16) 0.031(6) Uiso 1 1 d .
H12B H 0.329(3) -0.175(2) 0.4534(17) 0.039(6) Uiso 1 1 d .
O12 O 0.28726(16) -0.12036(10) 0.49201(8) 0.0141(2) Uani 1 1 d .
H13A H 0.444(3) 0.049(2) 0.6938(16) 0.041(6) Uiso 1 1 d .
H13B H 0.297(4) 0.129(2) 0.6402(17) 0.047(7) Uiso 1 1 d .
O13 O 0.36858(17) 0.11817(10) 0.69505(8) 0.0141(2) Uani 1 1 d .
H14A H 0.335(4) 0.613(2) 0.8604(15) 0.037(6) Uiso 1 1 d .
H14B H 0.505(4) 0.540(2) 0.8247(17) 0.049(7) Uiso 1 1 d .
O14 O 0.45717(16) 0.61517(10) 0.84700(7) 0.01170(19) Uani 1 1 d .
O15 O 0.61988(15) 0.37183(9) 0.80595(7) 0.01267(19) Uani 1 1 d .
O16 O 0.54188(15) 0.86448(9) 0.65129(7) 0.01244(19) Uani 1 1 d .

loop_
_atom_site_aniso_label
_atom_site_aniso_U_11
_atom_site_aniso_U_22
_atom_site_aniso_U_33
_atom_site_aniso_U_23
_atom_site_aniso_U_13
_atom_site_aniso_U_12
Co1 0.00630(11) 0.00730(12) 0.00755(12) -0.00037(8) 0.00007(8) -0.00146(9)
Co2 0.00822(12) 0.00711(12) 0.00707(12) -0.00070(8) 0.00023(8) -0.00076(9)
Co3 0.00657(11) 0.00745(12) 0.00730(12) -0.00054(8) 0.00019(8) -0.00130(9)
Co4 0.00760(12) 0.00733(12) 0.00710(12) -0.00105(8) 0.00000(8) -0.00083(9)
V1 0.00833(11) 0.00967(11) 0.00917(11) -0.00128(8) -0.00036(7) -0.00118(8)
V2 0.00781(10) 0.00830(11) 0.00783(11) -0.00092(8) 0.00020(7) -0.00141(8)
F1 0.0129(4) 0.0167(4) 0.0136(4) -0.0065(3) 0.0017(3) -0.0040(3)
F2 0.0091(4) 0.0158(4) 0.0132(4) 0.0006(3) 0.0011(3) 0.0007(3)
F3 0.0123(4) 0.0181(4) 0.0135(4) -0.0080(3) 0.0014(3) -0.0044(3)
F4 0.0087(4) 0.0169(4) 0.0124(4) 0.0004(3) 0.0008(3) 0.0006(3)
F5 0.0103(4) 0.0151(4) 0.0132(4) -0.0021(3) -0.0020(3) 0.0026(3)
F6 0.0125(4) 0.0125(4) 0.0088(4) 0.0000(3) 0.0006(3) -0.0018(3)
F7 0.0114(4) 0.0142(4) 0.0134(4) -0.0026(3) -0.0013(3) 0.0040(3)
F8 0.0116(4) 0.0131(4) 0.0092(4) 0.0001(3) 0.0010(3) -0.0025(3)
O1 0.0086(4) 0.0216(5) 0.0105(5) 0.0004(4) -0.0001(4) 0.0014(4)
O2 0.0095(4) 0.0150(5) 0.0112(5) -0.0047(4) 0.0014(4) -0.0038(4)
O3 0.0105(5) 0.0181(5) 0.0117(5) 0.0047(4) -0.0015(4) -0.0058(4)
O4 0.0127(5) 0.0137(5) 0.0129(5) -0.0050(4) -0.0028(4) 0.0042(4)
O5 0.0155(5) 0.0088(5) 0.0170(5) -0.0018(4) -0.0036(4) -0.0023(4)
O6 0.0142(5) 0.0119(5) 0.0081(5) -0.0011(4) 0.0000(3) 0.0029(4)
O7 0.0099(4) 0.0168(5) 0.0117(5) -0.0062(4) 0.0022(4) -0.0041(4)
O8 0.0080(4) 0.0219(5) 0.0103(5) 0.0013(4) 0.0007(4) 0.0008(4)
O9 0.0109(5) 0.0178(5) 0.0111(5) 0.0039(4) -0.0016(4) -0.0052(4)
O10 0.0149(5) 0.0143(5) 0.0088(5) -0.0010(4) 0.0010(4) 0.0038(4)
O11 0.0115(4) 0.0098(5) 0.0148(5) -0.0006(4) 0.0020(4) -0.0022(4)
O12 0.0124(5) 0.0155(5) 0.0123(5) -0.0048(4) -0.0024(4) 0.0043(4)
O13 0.0161(5) 0.0112(5) 0.0157(5) -0.0035(4) -0.0034(4) -0.0033(4)
O14 0.0104(4) 0.0109(5) 0.0139(5) 0.0006(4) 0.0018(3) -0.0026(4)
O15 0.0145(5) 0.0116(5) 0.0128(5) -0.0021(4) -0.0020(4) -0.0043(4)
O16 0.0120(4) 0.0132(5) 0.0118(5) 0.0027(4) 0.0011(3) -0.0020(4)

loop_
_atom_type_symbol
_atom_type_description
_atom_type_scat_dispersion_real
_atom_type_scat_dispersion_imag
_atom_type_scat_source
O O 0.0106 0.0060 'International Tables Vol C Tables 4.2.6.8 and 6.1.1.4'
H H 0.0000 0.0000 'International Tables Vol C Tables 4.2.6.8 and 6.1.1.4'
F F 0.0171 0.0103 'International Tables Vol C Tables 4.2.6.8 and 6.1.1.4'
V V 0.3005 0.5294 'International Tables Vol C Tables 4.2.6.8 and 6.1.1.4'
Co Co 0.3494 0.9721 'International Tables Vol C Tables 4.2.6.8 and 6.1.1.4'

loop_
_geom_angle_atom_site_label_1
_geom_angle_atom_site_label_2
_geom_angle_atom_site_label_3
_geom_angle
_geom_angle_site_symmetry_1
_geom_angle_site_symmetry_3
O1 Co1 O1 180.0 . 2
O1 Co1 O3 90.14(4) . 2
O1 Co1 O3 89.86(4) 2 2
O1 Co1 O3 89.86(4) . .
O1 Co1 O3 90.14(4) 2 .
O3 Co1 O3 180.0 2 .
O1 Co1 O2 89.17(4) . 2
O1 Co1 O2 90.83(4) 2 2
O3 Co1 O2 88.01(4) 2 2
O3 Co1 O2 91.99(4) . 2
O1 Co1 O2 90.83(4) . .
O1 Co1 O2 89.17(4) 2 .
O3 Co1 O2 91.99(4) 2 .
O3 Co1 O2 88.01(4) . .
O2 Co1 O2 180.0 2 .
O4 Co2 O4 180.0 . 2_567
O4 Co2 O6 88.81(4) . .
O4 Co2 O6 91.19(4) 2_567 .
O4 Co2 O6 91.19(4) . 2_567
O4 Co2 O6 88.81(4) 2_567 2_567
O6 Co2 O6 179.999(14) . 2_567
O4 Co2 O5 89.95(4) . 2_567
O4 Co2 O5 90.05(4) 2_567 2_567
O6 Co2 O5 93.01(4) . 2_567
O6 Co2 O5 86.99(4) 2_567 2_567
O4 Co2 O5 90.05(4) . .
O4 Co2 O5 89.95(4) 2_567 .
O6 Co2 O5 86.99(4) . .
O6 Co2 O5 93.01(4) 2_567 .
O5 Co2 O5 180.0 2_567 .
O8 Co3 O8 180.0 . 2_566
O8 Co3 O7 90.25(4) . .
O8 Co3 O7 89.75(4) 2_566 .
O8 Co3 O7 89.75(4) . 2_566
O8 Co3 O7 90.25(4) 2_566 2_566
O7 Co3 O7 180.0 . 2_566
O8 Co3 O9 90.97(4) . .
O8 Co3 O9 89.03(4) 2_566 .
O7 Co3 O9 86.75(4) . .
O7 Co3 O9 93.25(4) 2_566 .
O8 Co3 O9 89.03(4) . 2_566
O8 Co3 O9 90.97(4) 2_566 2_566
O7 Co3 O9 93.25(4) . 2_566
O7 Co3 O9 86.75(4) 2_566 2_566
O9 Co3 O9 180.0 . 2_566
O10 Co4 O10 180.00(6) 2_556 .
O10 Co4 O12 90.80(4) 2_556 .
O10 Co4 O12 89.20(4) . .
O10 Co4 O12 89.20(4) 2_556 2_556
O10 Co4 O12 90.80(4) . 2_556
O12 Co4 O12 180.0 . 2_556
O10 Co4 O11 89.48(4) 2_556 2_556
O10 Co4 O11 90.52(4) . 2_556
O12 Co4 O11 92.51(4) . 2_556
O12 Co4 O11 87.49(4) 2_556 2_556
O10 Co4 O11 90.52(4) 2_556 .
O10 Co4 O11 89.48(4) . .
O12 Co4 O11 87.49(4) . .
O12 Co4 O11 92.51(4) 2_556 .
O11 Co4 O11 180.00(3) 2_556 .
O16 V1 F1 100.05(5) . .
O16 V1 F4 99.42(4) . .
F1 V1 F4 88.75(4) . .
O16 V1 F2 99.12(4) . .
F1 V1 F2 89.27(4) . .
F4 V1 F2 161.42(4) . .
O16 V1 F3 95.98(5) . .
F1 V1 F3 163.97(4) . .
F4 V1 F3 88.67(4) . .
F2 V1 F3 88.15(4) . .
O16 V1 O14 176.63(4) . .
F1 V1 O14 83.11(4) . .
F4 V1 O14 79.40(4) . .
F2 V1 O14 82.02(4) . .
F3 V1 O14 80.87(4) . .
O15 V2 F5 100.06(4) . .
O15 V2 F7 98.03(4) . .
F5 V2 F7 161.90(4) . .
O15 V2 F8 97.55(4) . .
F5 V2 F8 88.09(4) . .
F7 V2 F8 89.06(4) . .
O15 V2 F6 97.11(4) . .
F5 V2 F6 89.65(4) . .
F7 V2 F6 88.61(4) . .
F8 V2 F6 165.34(3) . .
O15 V2 O13 178.85(4) . .
F5 V2 O13 80.97(4) . .
F7 V2 O13 80.94(4) . .
F8 V2 O13 81.95(4) . .
F6 V2 O13 83.39(4) . .
Co1 O1 H1A 124.7(16) . .
Co1 O1 H1B 127.4(14) . .
H1A O1 H1B 107(2) . .
Co1 O2 H2A 117.3(14) . .
Co1 O2 H2B 122.9(15) . .
H2A O2 H2B 104.7(19) . .
Co1 O3 H3A 120.4(16) . .
Co1 O3 H3B 120.6(15) . .
H3A O3 H3B 113(2) . .
Co2 O4 H4A 127.6(16) . .
Co2 O4 H4B 125.5(13) . .
H4A O4 H4B 105.5(19) . .
Co2 O5 H5A 119.1(15) . .
Co2 O5 H5B 115.9(17) . .
H5A O5 H5B 107(2) . .
Co2 O6 H6A 122.0(12) . .
Co2 O6 H6B 121.6(16) . .
H6A O6 H6B 106(2) . .
Co3 O7 H7A 122.8(15) . .
Co3 O7 H7B 118.7(14) . .
H7A O7 H7B 106.4(19) . .
Co3 O8 H8A 124.9(14) . .
Co3 O8 H8B 127.7(15) . .
H8A O8 H8B 107(2) . .
Co3 O9 H9A 117.7(15) . .
Co3 O9 H9B 119.2(14) . .
H9A O9 H9B 111.3(19) . .
Co4 O10 H10A 121.4(17) . .
Co4 O10 H10B 128.0(14) . .
H10A O10 H10B 111(2) . .
Co4 O11 H11A 105.8(16) . .
Co4 O11 H11B 113.0(15) . .
H11A O11 H11B 100(2) . .
Co4 O12 H12A 120.3(13) . .
Co4 O12 H12B 129.1(16) . .
H12A O12 H12B 108(2) . .
V2 O13 H13A 115.6(16) . .
V2 O13 H13B 123.2(14) . .
H13A O13 H13B 107(2) . .
V1 O14 H14A 114.3(16) . .
V1 O14 H14B 110.9(15) . .
H14A O14 H14B 103(2) . .

loop_
_geom_bond_atom_site_label_1
_geom_bond_atom_site_label_2
_geom_bond_distance
_geom_bond_site_symmetry_2
Co1 O1 2.0539(10) .
Co1 O1 2.0539(10) 2
Co1 O3 2.0685(10) 2
Co1 O3 2.0685(10) .
Co1 O2 2.1110(10) 2
Co1 O2 2.1110(10) .
Co2 O4 2.0789(10) .
Co2 O4 2.0789(10) 2_567
Co2 O6 2.0794(10) .
Co2 O6 2.0795(10) 2_567
Co2 O5 2.0807(10) 2_567
Co2 O5 2.0808(10) .
Co3 O8 2.0529(10) .
Co3 O8 2.0530(10) 2_566
Co3 O7 2.0870(10) .
Co3 O7 2.0870(10) 2_566
Co3 O9 2.0924(10) .
Co3 O9 2.0924(10) 2_566
Co4 O10 2.0270(10) 2_556
Co4 O10 2.0271(10) .
Co4 O12 2.0869(10) .
Co4 O12 2.0869(10) 2_556
Co4 O11 2.1271(10) 2_556
Co4 O11 2.1271(10) .
V1 O16 1.6496(10) .
V1 F1 1.9041(8) .
V1 F4 1.9086(8) .
V1 F2 1.9118(8) .
V1 F3 1.9314(8) .
V1 O14 2.2685(10) .
V2 O15 1.6286(10) .
V2 F5 1.9181(8) .
V2 F7 1.9208(8) .
V2 F8 1.9357(8) .
V2 F6 1.9430(8) .
V2 O13 2.2252(10) .
O1 H1A 0.85(2) .
O1 H1B 0.90(2) .
O2 H2A 0.82(2) .
O2 H2B 0.81(2) .
O3 H3A 0.80(2) .
O3 H3B 0.83(2) .
O4 H4A 0.82(2) .
O4 H4B 0.90(2) .
O5 H5A 0.87(2) .
O5 H5B 0.82(3) .
O6 H6A 0.95(2) .
O6 H6B 0.76(2) .
O7 H7A 0.87(3) .
O7 H7B 0.81(2) .
O8 H8A 0.89(2) .
O8 H8B 0.87(2) .
O9 H9A 0.79(2) .
O9 H9B 0.86(2) .
O10 H10A 0.74(2) .
O10 H10B 0.92(2) .
O11 H11A 0.79(2) .
O11 H11B 0.88(2) .
O12 H12A 0.94(2) .
O12 H12B 0.82(2) .
O13 H13A 0.83(2) .
O13 H13B 0.91(3) .
O14 H14A 0.81(2) .
O14 H14B 0.89(3) .

loop_
_geom_hbond_atom_site_label_D
_geom_hbond_atom_site_label_H
_geom_hbond_atom_site_label_A
_geom_hbond_distance_DH
_geom_hbond_distance_HA
_geom_hbond_distance_DA
_geom_hbond_angle_DHA
_geom_hbond_site_symmetry_A
O1 H1A F1 0.85(2) 1.81(2) 2.6443(13) 170(2) 1_544
O1 H1B F8 0.90(2) 1.81(2) 2.6961(13) 167(2) 2_656
O2 H2A F2 0.82(2) 1.84(2) 2.6658(13) 178(2) 2_566
O2 H2B F1 0.81(2) 1.89(2) 2.7005(13) 179(2) 2_666
O3 H3A F8 0.80(2) 1.92(2) 2.6920(13) 163(2) 1_554
O3 H3B F7 0.83(2) 1.83(2) 2.6418(13) 168(2) 1_454
O4 H4A F8 0.82(2) 1.89(2) 2.7159(13) 176(2) .
O4 H4B O14 0.90(2) 1.88(2) 2.7671(15) 167.3(19) 2_667
O5 H5A O15 0.87(2) 1.94(2) 2.8072(15) 171(2) 2_667
O5 H5B O2 0.82(3) 2.24(3) 2.9743(15) 149(2) 2_566
O5 H5B O3 0.82(3) 2.36(2) 2.9867(15) 133(2) 2_566
O6 H6A F4 0.95(2) 1.66(2) 2.6101(13) 173(2) 1_455
O6 H6B F5 0.76(2) 1.88(2) 2.6365(13) 177(2) .
O7 H7A F3 0.87(3) 1.78(3) 2.6496(14) 177(2) .
O7 H7B F4 0.81(2) 1.83(2) 2.6395(13) 177(2) 1_455
O8 H8A F6 0.89(2) 1.82(2) 2.6953(13) 167(2) .
O8 H8B F3 0.87(2) 1.76(2) 2.6161(13) 167(2) 2_666
O9 H9A F6 0.79(2) 1.93(2) 2.6965(13) 165(2) 2_666
O9 H9B F5 0.86(2) 1.79(2) 2.6431(13) 168(2) 2_566
O10 H10A F7 0.74(2) 1.88(2) 2.6175(13) 172(2) 2_656
O10 H10B F2 0.92(2) 1.73(2) 2.6459(13) 175(2) 2_566
O11 H11A O16 0.79(2) 2.08(2) 2.8599(14) 170(2) 2_666
O11 H11B O9 0.88(2) 2.25(2) 2.9440(15) 136(2) 2_566
O11 H11B O7 0.88(2) 2.26(2) 3.0166(15) 144(2) 2_566
O12 H12A O16 0.94(2) 1.87(2) 2.7998(14) 169.2(19) 1_545
O12 H12B F6 0.82(2) 1.85(2) 2.6691(13) 176(2) 2_656
O13 H13A O16 0.83(2) 2.11(2) 2.8931(14) 157(2) 1_545
O13 H13B O11 0.91(3) 2.01(3) 2.9149(15) 173(2) .
O14 H14A O6 0.81(2) 2.18(2) 2.9312(14) 154(2) .
O14 H14A O5 0.81(2) 2.56(2) 3.1143(15) 126.7(18) .
O14 H14B O15 0.89(3) 1.89(3) 2.7675(14) 167(2) .
